data_4129499
loop_
_publ_author_name
'Alezi, Dalal'
'Belmabkhout, Youssef'
'Suyetin, Mikhail'
'Bhatt, Prashant M.'
'Weseli\'nski, \/Lukasz J'
'Solovyeva, Vera'
'Adil, Karim'
'Spanopoulos, Ioannis'
'Trikalitis, Pantelis N.'
'Emwas, Abdul-Hamid'
'Eddaoudi, Mohamed'

_publ_section_title
;
 MOF Crystal Chemistry Paving the Way to Gas Storage Needs: Aluminum-Based
 soc-MOF for CH4, O2, and CO2 Storage.
;
_journal_issue 41
_journal_name_full 'Journal of the American Chemical Society'
_journal_page_first 13308
_journal_page_last 13318
_journal_paper_doi 10.1021/jacs.5b07053
_journal_volume 137
_journal_year 2015
_chemical_formula_sum 'C75 H48 Al3 Cl O16'
_chemical_formula_weight 1321.52
_space_group_crystal_system cubic
_space_group_IT_number 223
_space_group_name_Hall '-P 4n 2 3'
_space_group_name_H-M_alt 'P m -3 n'
_atom_sites_solution_hydrogens geom
_audit_creation_method SHELXL-2013
_cell_angle_alpha 90
_cell_angle_beta 90
_cell_angle_gamma 90
_cell_formula_units_Z 8
_cell_length_a 35.9340(8)
_cell_length_b 35.9340(8)
_cell_length_c 35.9340(8)
_cell_measurement_reflns_used 52577
_cell_measurement_temperature 250
_cell_measurement_theta_max 40.4
_cell_measurement_theta_min 9.0
_cell_volume 46399.9(18)
_computing_cell_refinement 'CrystalClear-SM Expert 2.0 r13 (Rigaku, 2011)'
_computing_data_collection 'CrystalClear-SM Expert 2.0 r13 (Rigaku, 2011)'
_computing_data_reduction 'CrystalClear-SM Expert 2.0 r13 (Rigaku, 2011)'
_computing_structure_refinement 'SHELXL-2013 (Sheldrick, 2013)'
_computing_structure_solution 'SHELXL-2013 (Sheldrick, 2013)'
_diffrn_ambient_temperature 250
_diffrn_measured_fraction_theta_full 0.990
_diffrn_measured_fraction_theta_max 0.982
_diffrn_measurement_device_type
;
Rigaku Saturn724+ (2x2 bin mode)
;
_diffrn_measurement_method 'profile data from \w-scans'
_diffrn_radiation_wavelength 1.0402
_diffrn_reflns_av_R_equivalents 0.0946
_diffrn_reflns_av_unetI/netI 0.0599
_diffrn_reflns_Laue_measured_fraction_full 0.990
_diffrn_reflns_Laue_measured_fraction_max 0.982
_diffrn_reflns_limit_h_max 44
_diffrn_reflns_limit_h_min -44
_diffrn_reflns_limit_k_max 34
_diffrn_reflns_limit_k_min -24
_diffrn_reflns_limit_l_max 44
_diffrn_reflns_limit_l_min -35
_diffrn_reflns_number 247684
_diffrn_reflns_point_group_measured_fraction_full 0.990
_diffrn_reflns_point_group_measured_fraction_max 0.982
_diffrn_reflns_theta_full 38.618
_diffrn_reflns_theta_max 40.447
_diffrn_reflns_theta_min 1.173
_diffrn_source Synchrotron
_exptl_absorpt_coefficient_mu 0.132
_exptl_absorpt_correction_T_max 1.000
_exptl_absorpt_correction_T_min 0.679
_exptl_absorpt_correction_type multi-scan
_exptl_absorpt_process_details
;
crystalclear (Rigaku)
;
_exptl_crystal_colour Yellow
_exptl_crystal_density_diffrn 0.378
_exptl_crystal_description Cube
_exptl_crystal_F_000 5456
_exptl_crystal_size_max 0.100
_exptl_crystal_size_mid 0.100
_exptl_crystal_size_min 0.100
_refine_diff_density_max 0.859
_refine_diff_density_min -1.112
_refine_diff_density_rms 0.231
_refine_ls_extinction_method none
_refine_ls_goodness_of_fit_ref 1.515
_refine_ls_hydrogen_treatment constr
_refine_ls_matrix_type full
_refine_ls_number_parameters 143
_refine_ls_number_reflns 8139
_refine_ls_number_restraints 0
_refine_ls_restrained_S_all 1.515
_refine_ls_R_factor_all 0.2083
_refine_ls_R_factor_gt 0.1494
_refine_ls_shift/su_max 0.002
_refine_ls_shift/su_mean 0.000
_refine_ls_structure_factor_coef Fsqd
_refine_ls_weighting_details 'w=1/[\s^2^(Fo^2^)+(0.2000P)^2^] where P=(Fo^2^+2Fc^2^)/3'
_refine_ls_weighting_scheme calc
_refine_ls_wR_factor_gt 0.4034
_refine_ls_wR_factor_ref 0.4365
_reflns_Friedel_coverage 0.000
_reflns_number_gt 4865
_reflns_number_total 8139
_reflns_threshold_expression 'I > 2\s(I)'
_cod_data_source_file ja5b07053_si_002.cif
_cod_data_source_block Al-parent
_cod_depositor_comments
;
The following automatic conversions were performed:

data item '_exptl_absorpt_correction_type' value 'Multi-scan' was
changed to 'multi-scan' in accordance with the
/home/saulius/struct/COD-crude-data/automatic-downloads/DataCite-retrospective/ACS/depositions/lib/dictionaries/cif_core.dic
dictionary named 'cif_core.dic' version 2.4.2 last updated on
2011-04-26.

Automatic conversion script
Id: cif_fix_values 6909 2019-04-08 15:41:33Z antanas 
;
_cod_original_cell_volume 46400(3)
_cod_database_code 4129499
_shelx_space_group_comment
;
The symmetry employed for this shelxl refinement is uniquely defined
by the following loop, which should always be used as a source of
symmetry information in preference to the above space-group names.
They are only intended as comments.
;
_shelxl_version_number 2013-4

loop_
_space_group_symop_operation_xyz
'x, y, z'
'-x, -y, z'
'-x, y, -z'
'x, -y, -z'
'z, x, y'
'z, -x, -y'
'-z, -x, y'
'-z, x, -y'
'y, z, x'
'-y, z, -x'
'y, -z, -x'
'-y, -z, x'
'y+1/2, x+1/2, -z+1/2'
'-y+1/2, -x+1/2, -z+1/2'
'y+1/2, -x+1/2, z+1/2'
'-y+1/2, x+1/2, z+1/2'
'x+1/2, z+1/2, -y+1/2'
'-x+1/2, z+1/2, y+1/2'
'-x+1/2, -z+1/2, -y+1/2'
'x+1/2, -z+1/2, y+1/2'
'z+1/2, y+1/2, -x+1/2'
'z+1/2, -y+1/2, x+1/2'
'-z+1/2, y+1/2, x+1/2'
'-z+1/2, -y+1/2, -x+1/2'
'-x, -y, -z'
'x, y, -z'
'x, -y, z'
'-x, y, z'
'-z, -x, -y'
'-z, x, y'
'z, x, -y'
'z, -x, y'
'-y, -z, -x'
'y, -z, x'
'-y, z, x'
'y, z, -x'
'-y-1/2, -x-1/2, z-1/2'
'y-1/2, x-1/2, z-1/2'
'-y-1/2, x-1/2, -z-1/2'
'y-1/2, -x-1/2, -z-1/2'
'-x-1/2, -z-1/2, y-1/2'
'x-1/2, -z-1/2, -y-1/2'
'x-1/2, z-1/2, y-1/2'
'-x-1/2, z-1/2, -y-1/2'
'-z-1/2, -y-1/2, x-1/2'
'-z-1/2, y-1/2, -x-1/2'
'z-1/2, -y-1/2, -x-1/2'
'z-1/2, y-1/2, x-1/2'

loop_
_atom_site_label
_atom_site_type_symbol
_atom_site_fract_x
_atom_site_fract_y
_atom_site_fract_z
_atom_site_U_iso_or_equiv
_atom_site_adp_type
_atom_site_occupancy
_atom_site_site_symmetry_order
_atom_site_calc_flag
_atom_site_refinement_flags_posn
_atom_site_refinement_flags_adp
_atom_site_refinement_flags_occupancy
Al1 Al 0.2500 0.28607(2) 0.21393(2) 0.0381(4) Uani 1 2 d S T P
O1 O 0.2500 0.2500 0.2500 0.0363(10) Uani 1 6 d S T P
O2 O 0.2500 0.32423(5) 0.17577(5) 0.0558(8) Uani 1 2 d S T P
H2 H 0.2541 0.3445 0.1853 0.084 Uiso 0.5 1 calc R U P
O3 O 0.30226(6) 0.29288(5) 0.21259(5) 0.0496(6) Uani 1 1 d . . .
O4 O 0.25146(5) 0.25195(5) 0.17336(5) 0.0488(6) Uani 1 1 d . . .
C1 C 0.32856(7) 0.27876(8) 0.23172(8) 0.0459(7) Uani 1 1 d . . .
C2 C 0.36394(7) 0.29979(8) 0.23388(10) 0.0559(8) Uani 1 1 d . . .
C3 C 0.39411(9) 0.28566(9) 0.25262(12) 0.0759(12) Uani 1 1 d . . .
H3 H 0.3923 0.2624 0.2639 0.091 Uiso 1 1 calc R U .
C4 C 0.36697(9) 0.33450(9) 0.21663(12) 0.0821(12) Uani 1 1 d . . .
H4 H 0.3468 0.3444 0.2039 0.098 Uiso 1 1 calc R U .
C5 C 0.42707(9) 0.30531(9) 0.25503(14) 0.0940(15) Uani 1 1 d . . .
H5 H 0.4470 0.2955 0.2683 0.113 Uiso 1 1 calc R U .
C6 C 0.40001(9) 0.35408(10) 0.21856(14) 0.0985(16) Uani 1 1 d . . .
H6 H 0.4018 0.3771 0.2070 0.118 Uiso 1 1 calc R U .
C7 C 0.43067(8) 0.33999(9) 0.23752(14) 0.0875(13) Uani 1 1 d . . .
C8 C 0.46612(9) 0.36106(9) 0.23975(15) 0.0958(15) Uani 1 1 d . . .
C9 C 0.46655(9) 0.39955(10) 0.24043(16) 0.1081(18) Uani 1 1 d . . .
H9 H 0.4440 0.4123 0.2412 0.130 Uiso 1 1 calc R U .
C10 C 0.5000 0.34185(13) 0.2389(2) 0.098(2) Uani 1 2 d S T P
H10 H 0.5000 0.3160 0.2378 0.118 Uiso 1 2 calc R U P
C11 C 0.5000 0.42007(13) 0.2400(2) 0.114(3) Uani 1 2 d S T P
C12 C 0.5000 0.45999(12) 0.2411(2) 0.115(3) Uani 1 2 d S T P
C13 C 0.5259(2) 0.4793(2) 0.2228(2) 0.189(3) Uiso 1 1 d . . .
H13 H 0.5461 0.4660 0.2102 0.227 Uiso 1 1 calc R U .
C14 C 0.5248(2) 0.47965(19) 0.2596(3) 0.184(3) Uiso 1 1 d . . .
H14 H 0.5443 0.4665 0.2735 0.221 Uiso 1 1 calc R U .
Cl1 Cl 0.2086(4) 0.3208(4) 0.1112(4) 0.190(5) Uiso 0.1667 1 d . . P

loop_
_atom_site_aniso_label
_atom_site_aniso_U_11
_atom_site_aniso_U_22
_atom_site_aniso_U_33
_atom_site_aniso_U_23
_atom_site_aniso_U_13
_atom_site_aniso_U_12
Al1 0.0386(7) 0.0378(5) 0.0378(5) -0.0048(4) -0.0048(3) -0.0048(3)
O1 0.0363(10) 0.0363(10) 0.0363(10) -0.0048(9) -0.0048(9) -0.0048(9)
O2 0.0696(19) 0.0489(11) 0.0489(11) 0.0021(13) -0.0052(11) -0.0052(11)
O3 0.0410(11) 0.0499(12) 0.0580(12) 0.0030(9) -0.0009(9) -0.0094(9)
O4 0.0638(13) 0.0442(11) 0.0384(11) -0.0081(8) -0.0041(9) -0.0009(9)
C1 0.0369(15) 0.0456(16) 0.0551(17) -0.0080(13) 0.0020(13) -0.0060(12)
C2 0.0355(15) 0.0421(16) 0.090(2) 0.0008(15) -0.0018(15) -0.0061(12)
C3 0.0424(18) 0.0462(18) 0.139(4) 0.0135(18) -0.0140(19) -0.0095(14)
C4 0.0409(17) 0.054(2) 0.151(4) 0.022(2) -0.0087(19) -0.0082(15)
C5 0.0402(18) 0.047(2) 0.194(5) 0.019(2) -0.026(2) -0.0076(15)
C6 0.0390(18) 0.0474(19) 0.209(5) 0.029(2) -0.010(2) -0.0081(15)
C7 0.0311(16) 0.0421(18) 0.189(4) 0.004(2) -0.001(2) -0.0044(13)
C8 0.0336(17) 0.0396(18) 0.214(5) 0.005(2) -0.005(2) -0.0015(13)
C9 0.0258(16) 0.047(2) 0.252(6) -0.002(3) -0.005(2) 0.0010(13)
C10 0.030(2) 0.040(3) 0.225(7) 0.004(3) 0.000 0.000
C11 0.030(2) 0.034(2) 0.278(9) -0.001(4) 0.000 0.000
C12 0.016(2) 0.034(2) 0.295(9) 0.004(4) 0.000 0.000

loop_
_atom_type_symbol
_atom_type_description
_atom_type_scat_dispersion_real
_atom_type_scat_dispersion_imag
_atom_type_scat_source
C C 0.0137 0.0067 'International Tables Vol C Tables 4.2.6.8 and 6.1.1.4'
O O 0.0389 0.0241 'International Tables Vol C Tables 4.2.6.8 and 6.1.1.4'
Al Al 0.1771 0.1873 'International Tables Vol C Tables 4.2.6.8 and 6.1.1.4'
Cl Cl 0.3281 0.5435 'International Tables Vol C Tables 4.2.6.8 and 6.1.1.4'
H H 0.0000 0.0000 'International Tables Vol C Tables 4.2.6.8 and 6.1.1.4'

loop_
_geom_angle_atom_site_label_1
_geom_angle_atom_site_label_2
_geom_angle_atom_site_label_3
_geom_angle
_geom_angle_site_symmetry_1
_geom_angle_site_symmetry_3
O1 Al1 O3 96.27(7) . 19
O1 Al1 O3 96.28(7) . .
O3 Al1 O3 167.45(13) 19 .
O1 Al1 O4 94.93(6) . .
O3 Al1 O4 86.84(8) 19 .
O3 Al1 O4 92.08(8) . .
O1 Al1 O4 94.93(6) . 19
O3 Al1 O4 92.08(8) 19 19
O3 Al1 O4 86.84(8) . 19
O4 Al1 O4 170.14(13) . 19
O1 Al1 O2 180.00(11) . .
O3 Al1 O2 83.73(7) 19 .
O3 Al1 O2 83.72(7) . .
O4 Al1 O2 85.07(6) . .
O4 Al1 O2 85.07(6) 19 .
Al1 O1 Al1 120.0 9 .
Al1 O1 Al1 120.0 9 5
Al1 O1 Al1 120.0 . 5
C1 O3 Al1 132.08(18) . .
C1 O4 Al1 128.21(18) 24 .
O4 C1 O3 124.5(2) 24 .
O4 C1 C2 117.9(3) 24 .
O3 C1 C2 117.5(3) . .
C3 C2 C4 119.1(3) . .
C3 C2 C1 121.0(3) . .
C4 C2 C1 119.9(3) . .
C2 C3 C5 121.2(3) . .
C6 C4 C2 119.9(3) . .
C3 C5 C7 120.4(3) . .
C4 C6 C7 121.3(3) . .
C6 C7 C5 118.0(3) . .
C6 C7 C8 121.4(3) . .
C5 C7 C8 120.6(3) . .
C9 C8 C10 118.9(3) . .
C9 C8 C7 121.4(3) . .
C10 C8 C7 119.6(3) . .
C8 C9 C11 122.1(3) . .
C8 C10 C8 120.8(4) . 28_655
C9 C11 C9 116.9(4) . 28_655
C9 C11 C12 121.5(2) . .
C9 C11 C12 121.5(2) 28_655 .
C14 C12 C14 85.1(8) 28_655 .
C14 C12 C13 116.2(6) 28_655 .
C14 C12 C13 59.8(4) . .
C14 C12 C13 59.8(4) 28_655 28_655
C14 C12 C13 116.2(6) . 28_655
C13 C12 C13 88.5(8) . 28_655
C14 C12 C11 123.4(5) 28_655 .
C14 C12 C11 123.4(5) . .
C13 C12 C11 120.4(6) . .
C13 C12 C11 120.4(6) 28_655 .
C14 C13 C12 59.5(5) . .
C14 C13 C13 89.5(4) . 27_565
C12 C13 C13 121.4(4) . 27_565
C14 C13 C13 88.3(5) . 28_655
C12 C13 C13 45.7(4) . 28_655
C13 C13 C13 90.008(1) 27_565 28_655
C14 C13 C14 47.6(5) . 27_565
C12 C13 C14 92.6(5) . 27_565
C13 C13 C14 41.9(3) 27_565 27_565
C13 C13 C14 88.8(3) 28_655 27_565
C12 C14 C13 60.7(6) . .
C12 C14 C14 122.4(4) . 27_565
C13 C14 C14 90.5(4) . 27_565
C12 C14 C14 47.4(4) . 28_655
C13 C14 C14 91.7(5) . 28_655
C14 C14 C14 90.001(1) 27_565 28_655
C12 C14 C13 94.4(6) . 27_565
C13 C14 C13 48.6(5) . 27_565
C14 C14 C13 41.9(3) 27_565 27_565
C14 C14 C13 91.2(3) 28_655 27_565

loop_
_geom_bond_atom_site_label_1
_geom_bond_atom_site_label_2
_geom_bond_distance
_geom_bond_site_symmetry_2
Al1 O1 1.8331(11) .
Al1 O3 1.894(2) 19
Al1 O3 1.895(2) .
Al1 O4 1.9056(18) .
Al1 O4 1.9058(18) 19
Al1 O2 1.939(3) .
O1 Al1 1.8331(11) 9
O1 Al1 1.8331(11) 5
O3 C1 1.274(4) .
O4 C1 1.260(3) 24
C1 O4 1.260(3) 24
C1 C2 1.481(4) .
C2 C3 1.373(4) .
C2 C4 1.397(4) .
C3 C5 1.382(4) .
C4 C6 1.382(5) .
C5 C7 1.402(5) .
C6 C7 1.391(5) .
C7 C8 1.484(4) .
C8 C9 1.383(5) .
C8 C10 1.400(4) .
C9 C11 1.410(4) .
C10 C8 1.400(4) 28_655
C11 C9 1.410(4) 28_655
C11 C12 1.435(6) .
C12 C14 1.318(8) 28_655
C12 C14 1.318(8) .
C12 C13 1.335(9) .
C12 C13 1.335(9) 28_655
C13 C14 1.323(9) .
C13 C13 1.487(15) 27_565
C13 C13 1.863(17) 28_655
C13 C14 1.981(9) 27_565
C14 C14 1.462(14) 27_565
C14 C14 1.783(15) 28_655
C14 C13 1.981(9) 27_565
